data_9000045
loop_
_publ_author_name
'Tunell, G.'
'Adams, C. E.'

_publ_section_title
;
 On the symmetry and crystal structure of bornite
;
_journal_name_full 'American Mineralogist'
_journal_page_first 824
_journal_page_last 829
_journal_volume 34
_journal_year 1949
_chemical_formula_sum 'Cu5 Fe S4'
_chemical_name_mineral Bornite
_space_group_IT_number 196
_symmetry_space_group_name_Hall 'F 2 2 3'
_symmetry_space_group_name_H-M 'F 2 3'
_cell_angle_alpha 90
_cell_angle_beta 90
_cell_angle_gamma 90
_cell_length_a 5.47
_cell_length_b 5.47
_cell_length_c 5.47
_cell_formula_units_Z 1
_cell_volume 163.667
_database_code_amcsd 0000048
_exptl_crystal_density_diffrn 5.092
_cod_original_formula_sum 'Cu1.25 Fe.25 S'
_cod_database_code 9000045

loop_
_space_group_symop_operation_xyz
x,y,z
x,1/2+y,1/2+z
1/2+x,y,1/2+z
1/2+x,1/2+y,z
-z,-x,y
-z,1/2-x,1/2+y
1/2-z,-x,1/2+y
1/2-z,1/2-x,y
-z,x,-y
-z,1/2+x,1/2-y
1/2-z,x,1/2-y
1/2-z,1/2+x,-y
z,-x,-y
z,1/2-x,1/2-y
1/2+z,-x,1/2-y
1/2+z,1/2-x,-y
z,x,y
z,1/2+x,1/2+y
1/2+z,x,1/2+y
1/2+z,1/2+x,y
y,-z,-x
y,1/2-z,1/2-x
1/2+y,-z,1/2-x
1/2+y,1/2-z,-x
-y,-z,x
-y,1/2-z,1/2+x
1/2-y,-z,1/2+x
1/2-y,1/2-z,x
-y,z,-x
-y,1/2+z,1/2-x
1/2-y,z,1/2-x
1/2-y,1/2+z,-x
y,z,x
y,1/2+z,1/2+x
1/2+y,z,1/2+x
1/2+y,1/2+z,x
-x,y,-z
-x,1/2+y,1/2-z
1/2-x,y,1/2-z
1/2-x,1/2+y,-z
x,-y,-z
x,1/2-y,1/2-z
1/2+x,-y,1/2-z
1/2+x,1/2-y,-z
-x,-y,z
-x,1/2-y,1/2+z
1/2-x,-y,1/2+z
1/2-x,1/2-y,z

loop_
_atom_site_label
_atom_site_fract_x
_atom_site_fract_y
_atom_site_fract_z
_atom_site_occupancy
Cu1 0.25000 0.25000 0.25000 0.83300
Cu2 0.75000 0.75000 0.75000 0.41700
Fe1 0.25000 0.25000 0.25000 0.16700
Fe2 0.75000 0.75000 0.75000 0.08300
S 0.00000 0.00000 0.00000 1.00000

loop_
_cod_related_entry_id
_cod_related_entry_database
_cod_related_entry_code
1 AMCSD 0000048
